data_1572645
loop_
_publ_author_name
'Le&#xf3;n, F&#xe9;lix'
'Garc&#xed;a-Rodeja, Yago'
'Mallet-Ladeira, Sonia'
'Miqueu, Karinne'
'Szal&#xf3;ki, Gy&#xf6;rgy'
'Bourissou, Didier'

_publ_section_title
;
 Catechol/<i>o</i>-benzoquinone exchange at gold(iii).
;
_journal_issue 40
_journal_name_full 'Chemical science'
_journal_page_first 16651
_journal_page_last 16659
_journal_paper_doi 10.1039/d4sc04374j
_journal_volume 15
_journal_year 2024
_chemical_formula_moiety 'C22 H20 Au Cl4 O2 P'
_chemical_formula_sum 'C22 H20 Au Cl4 O2 P'
_chemical_formula_weight 686.12
_space_group_IT_number 61
_space_group_name_Hall '-P 2ac 2ab'
_space_group_name_H-M_alt 'P b c a'
_symmetry_cell_setting orthorhombic
_symmetry_Int_Tables_number 61
_symmetry_space_group_name_Hall '-P 2ac 2ab'
_symmetry_space_group_name_H-M 'P b c a'
_atom_sites_solution_hydrogens geom
_atom_sites_solution_primary dual
_atom_sites_solution_secondary difmap
_audit_update_record
;
2024-02-09 deposited with the CCDC.	2024-09-16 downloaded from the CCDC.
;
_cell_angle_alpha 90
_cell_angle_beta 90
_cell_angle_gamma 90
_cell_formula_units_Z 8
_cell_length_a 15.3901(11)
_cell_length_b 15.6458(9)
_cell_length_c 19.2140(11)
_cell_measurement_reflns_used 9789
_cell_measurement_temperature 193(2)
_cell_measurement_theta_max 72.44
_cell_measurement_theta_min 3.64
_cell_volume 4626.5(5)
_computing_cell_refinement SAINT
_computing_data_collection APEX2
_computing_data_reduction SAINT
_computing_molecular_graphics 'Ortep-3 for Windows (Farrugia, 1997)'
_computing_publication_material 'WinGX publication routines (Farrugia, 1999)'
_computing_structure_refinement 'SHELXL-2018/3 (Sheldrick, 2015)'
_computing_structure_solution 'SHELXT (Sheldrick, 2015)'
_diffrn_ambient_temperature 193(2)
_diffrn_measured_fraction_theta_full 1
_diffrn_measured_fraction_theta_max 0.998
_diffrn_measurement_device_type 'Bruker D8 VENTURE'
_diffrn_measurement_method 'phi and omega scans'
_diffrn_radiation_monochromator multilayer
_diffrn_radiation_probe x-ray
_diffrn_radiation_type 'Cu K\a'
_diffrn_radiation_wavelength 1.54178
_diffrn_reflns_av_R_equivalents 0.0512
_diffrn_reflns_av_unetI/netI 0.0176
_diffrn_reflns_Laue_measured_fraction_full 1
_diffrn_reflns_Laue_measured_fraction_max 0.998
_diffrn_reflns_limit_h_max 16
_diffrn_reflns_limit_h_min -18
_diffrn_reflns_limit_k_max 19
_diffrn_reflns_limit_k_min -19
_diffrn_reflns_limit_l_max 23
_diffrn_reflns_limit_l_min -23
_diffrn_reflns_number 79862
_diffrn_reflns_point_group_measured_fraction_full 1
_diffrn_reflns_point_group_measured_fraction_max 0.998
_diffrn_reflns_theta_full 67.679
_diffrn_reflns_theta_max 72.466
_diffrn_reflns_theta_min 4.603
_diffrn_source_type 'Incoatec microfocus sealed tube'
_exptl_absorpt_coefficient_mu 17.004
_exptl_absorpt_correction_T_max 0.7536
_exptl_absorpt_correction_T_min 0.3428
_exptl_absorpt_correction_type multi-scan
_exptl_absorpt_process_details 'SADABS (Bruker-AXS)'
_exptl_crystal_colour yellow
_exptl_crystal_density_diffrn 1.97
_exptl_crystal_density_method 'not measured'
_exptl_crystal_description plate
_exptl_crystal_F_000 2640
_exptl_crystal_size_max 0.2
_exptl_crystal_size_mid 0.2
_exptl_crystal_size_min 0.04
_refine_diff_density_max 0.875
_refine_diff_density_min -0.854
_refine_diff_density_rms 0.1
_refine_ls_extinction_coef 0.000322(10)
_refine_ls_extinction_expression Fc^*^=kFc[1+0.001xFc^2^\l^3^/sin(2\q)]^-1/4^
_refine_ls_extinction_method 'SHELXL-2018/3 (Sheldrick 2018)'
_refine_ls_goodness_of_fit_ref 1.12
_refine_ls_hydrogen_treatment constr
_refine_ls_matrix_type full
_refine_ls_number_parameters 276
_refine_ls_number_reflns 4573
_refine_ls_number_restraints 0
_refine_ls_restrained_S_all 1.12
_refine_ls_R_factor_all 0.0247
_refine_ls_R_factor_gt 0.0219
_refine_ls_shift/su_max 0.002
_refine_ls_shift/su_mean 0
_refine_ls_structure_factor_coef Fsqd
_refine_ls_weighting_details 'w=1/[\s^2^(Fo^2^)+(0.0272P)^2^+5.0852P] where P=(Fo^2^+2Fc^2^)/3'
_refine_ls_weighting_scheme calc
_refine_ls_wR_factor_gt 0.052
_refine_ls_wR_factor_ref 0.0534
_reflns_Friedel_coverage 0
_reflns_number_gt 4223
_reflns_number_total 4573
_reflns_threshold_expression 'I > 2\s(I)'
_cod_data_source_file d4sc04374j2.cif
_cod_data_source_block GS0165-1
_cod_depositor_comments 'Adding full bibliography for 1572639--1572645.cif.'
_cod_original_cell_volume 4626.6(5)
_cod_database_code 1572645

loop_
_symmetry_equiv_pos_as_xyz
'x, y, z'
'-x+1/2, -y, z+1/2'
'-x, y+1/2, -z+1/2'
'x+1/2, -y+1/2, -z'
'-x, -y, -z'
'x-1/2, y, -z-1/2'
'x, -y-1/2, z-1/2'
'-x-1/2, y-1/2, z'

loop_
_atom_site_label
_atom_site_type_symbol
_atom_site_fract_x
_atom_site_fract_y
_atom_site_fract_z
_atom_site_U_iso_or_equiv
_atom_site_adp_type
_atom_site_occupancy
_atom_site_site_symmetry_order
_atom_site_calc_flag
_atom_site_refinement_flags_posn
_atom_site_refinement_flags_adp
_atom_site_refinement_flags_occupancy
_atom_site_disorder_assembly
_atom_site_disorder_group
Au1 Au 0.29817(2) 0.56294(2) 0.31853(2) 0.01732(6) Uani 1 1 d . . . . .
C1 C 0.31997(18) 0.62299(18) 0.40935(14) 0.0187(5) Uani 1 1 d . . . . .
C2 C 0.26913(18) 0.69670(18) 0.42569(14) 0.0192(5) Uani 1 1 d . . . . .
C3 C 0.19806(18) 0.72064(19) 0.38260(15) 0.0211(6) Uani 1 1 d . . . . .
C4 C 0.1533(2) 0.7954(2) 0.39415(16) 0.0280(7) Uani 1 1 d . . . . .
H4 H 0.106338 0.811195 0.364795 0.034 Uiso 1 1 calc R U . . .
C5 C 0.1782(2) 0.8484(2) 0.45021(19) 0.0335(7) Uani 1 1 d . . . . .
H5 H 0.148748 0.900975 0.457629 0.04 Uiso 1 1 calc R U . . .
C6 C 0.2444(2) 0.8249(2) 0.49413(17) 0.0311(7) Uani 1 1 d . . . . .
H6 H 0.258605 0.860617 0.532432 0.037 Uiso 1 1 calc R U . . .
C7 C 0.29195(19) 0.7483(2) 0.48352(15) 0.0241(6) Uani 1 1 d . . . . .
C8 C 0.3627(2) 0.7231(2) 0.52554(15) 0.0293(7) Uani 1 1 d . . . . .
H8 H 0.377948 0.756268 0.565135 0.035 Uiso 1 1 calc R U . . .
C9 C 0.4097(2) 0.6512(2) 0.50965(16) 0.0297(7) Uani 1 1 d . . . . .
H9 H 0.456518 0.634642 0.53887 0.036 Uiso 1 1 calc R U . . .
C10 C 0.38947(19) 0.6014(2) 0.45057(15) 0.0247(6) Uani 1 1 d . . . . .
H10 H 0.423941 0.552961 0.43933 0.03 Uiso 1 1 calc R U . . .
C11 C 0.1573(2) 0.6938(2) 0.23205(15) 0.0265(6) Uani 1 1 d . . . . .
H11 H 0.114475 0.740932 0.239501 0.032 Uiso 1 1 calc R U . . .
C12 C 0.1176(3) 0.6312(3) 0.17915(17) 0.0383(8) Uani 1 1 d . . . . .
H12A H 0.111032 0.659892 0.134105 0.057 Uiso 1 1 calc R U . . .
H12B H 0.060485 0.612356 0.195746 0.057 Uiso 1 1 calc R U . . .
H12C H 0.155823 0.581577 0.173895 0.057 Uiso 1 1 calc R U . . .
C13 C 0.2416(2) 0.7342(3) 0.20533(18) 0.0373(8) Uani 1 1 d . . . . .
H13A H 0.283952 0.689129 0.195058 0.056 Uiso 1 1 calc R U . . .
H13B H 0.265307 0.772494 0.240949 0.056 Uiso 1 1 calc R U . . .
H13C H 0.229543 0.766821 0.162877 0.056 Uiso 1 1 calc R U . . .
C14 C 0.0817(2) 0.5785(2) 0.34004(17) 0.0273(7) Uani 1 1 d . . . . .
H14 H 0.071369 0.536546 0.301674 0.033 Uiso 1 1 calc R U . . .
C15 C 0.0005(2) 0.6342(3) 0.3461(2) 0.0449(9) Uani 1 1 d . . . . .
H15A H -0.049433 0.598327 0.358373 0.067 Uiso 1 1 calc R U . . .
H15B H -0.010539 0.662602 0.301563 0.067 Uiso 1 1 calc R U . . .
H15C H 0.009384 0.677337 0.382424 0.067 Uiso 1 1 calc R U . . .
C16 C 0.0995(2) 0.5277(2) 0.40640(18) 0.0374(8) Uani 1 1 d . . . . .
H16A H 0.118074 0.56672 0.443413 0.056 Uiso 1 1 calc R U . . .
H16B H 0.145502 0.485735 0.397524 0.056 Uiso 1 1 calc R U . . .
H16C H 0.046449 0.497946 0.420838 0.056 Uiso 1 1 calc R U . . .
C17 C 0.35174(18) 0.45914(18) 0.20908(15) 0.0196(5) Uani 1 1 d . . . . .
C18 C 0.36143(19) 0.41923(19) 0.14492(15) 0.0208(6) Uani 1 1 d . . . . .
C19 C 0.4326(2) 0.36669(19) 0.13151(14) 0.0226(6) Uani 1 1 d . . . . .
C20 C 0.4957(2) 0.35497(19) 0.18197(15) 0.0235(6) Uani 1 1 d . . . . .
C21 C 0.48798(18) 0.39617(18) 0.24638(14) 0.0200(5) Uani 1 1 d . . . . .
C22 C 0.41678(18) 0.44864(18) 0.26056(15) 0.0191(5) Uani 1 1 d . . . . .
Cl1 Cl 0.28221(5) 0.43742(5) 0.08286(4) 0.03220(17) Uani 1 1 d . . . . .
Cl2 Cl 0.44134(6) 0.31567(6) 0.05200(4) 0.03717(19) Uani 1 1 d . . . . .
Cl3 Cl 0.58310(6) 0.28929(6) 0.16593(4) 0.0419(2) Uani 1 1 d . . . . .
Cl4 Cl 0.56759(5) 0.38563(5) 0.30923(4) 0.03065(17) Uani 1 1 d . . . . .
O1 O 0.28344(13) 0.50846(14) 0.22274(11) 0.0250(4) Uani 1 1 d . . . . .
O2 O 0.40892(13) 0.49041(14) 0.32117(10) 0.0226(4) Uani 1 1 d . . . . .
P1 P 0.17636(5) 0.64279(5) 0.31609(3) 0.01874(14) Uani 1 1 d . . . . .

loop_
_atom_site_aniso_label
_atom_site_aniso_U_11
_atom_site_aniso_U_22
_atom_site_aniso_U_33
_atom_site_aniso_U_23
_atom_site_aniso_U_13
_atom_site_aniso_U_12
Au1 0.01658(8) 0.02171(8) 0.01366(8) -0.00306(4) -0.00119(4) 0.00235(4)
C1 0.0209(13) 0.0224(14) 0.0129(12) -0.0028(10) 0.0010(10) -0.0050(11)
C2 0.0210(13) 0.0221(14) 0.0144(12) -0.0011(10) 0.0046(10) -0.0055(11)
C3 0.0233(14) 0.0237(14) 0.0163(13) -0.0038(11) 0.0028(10) -0.0052(11)
C4 0.0311(17) 0.0275(16) 0.0255(15) -0.0013(13) 0.0024(12) 0.0018(12)
C5 0.0449(19) 0.0221(16) 0.0335(18) -0.0063(13) 0.0087(15) 0.0019(14)
C6 0.0398(19) 0.0307(17) 0.0228(15) -0.0112(13) 0.0067(13) -0.0095(14)
C7 0.0271(15) 0.0297(16) 0.0156(13) -0.0038(12) 0.0049(11) -0.0098(12)
C8 0.0306(16) 0.0421(18) 0.0153(13) -0.0065(12) 0.0010(12) -0.0143(14)
C9 0.0235(15) 0.048(2) 0.0173(14) 0.0005(13) -0.0045(11) -0.0085(13)
C10 0.0232(14) 0.0336(16) 0.0172(13) 0.0009(12) -0.0010(11) -0.0025(12)
C11 0.0262(15) 0.0319(16) 0.0215(14) -0.0015(12) -0.0054(11) 0.0067(12)
C12 0.042(2) 0.049(2) 0.0239(16) -0.0049(15) -0.0139(14) 0.0074(17)
C13 0.0351(18) 0.048(2) 0.0288(17) 0.0137(16) 0.0017(14) 0.0036(15)
C14 0.0229(15) 0.0309(16) 0.0283(16) -0.0107(13) 0.0018(12) -0.0074(12)
C15 0.0177(16) 0.053(2) 0.064(3) -0.011(2) 0.0068(16) -0.0017(15)
C16 0.042(2) 0.0379(19) 0.0322(17) 0.0002(15) 0.0067(15) -0.0134(16)
C17 0.0201(14) 0.0213(14) 0.0176(13) -0.0015(11) 0.0005(11) 0.0017(11)
C18 0.0225(14) 0.0243(14) 0.0158(13) 0.0001(11) -0.0014(11) 0.0003(11)
C19 0.0290(15) 0.0252(15) 0.0136(12) -0.0017(11) 0.0040(11) -0.0004(12)
C20 0.0226(15) 0.0237(15) 0.0242(15) 0.0028(11) 0.0071(11) 0.0063(12)
C21 0.0178(13) 0.0235(14) 0.0186(13) 0.0031(11) 0.0000(10) 0.0006(11)
C22 0.0191(13) 0.0204(13) 0.0179(13) -0.0007(11) 0.0030(10) -0.0002(10)
Cl1 0.0346(4) 0.0416(5) 0.0204(3) -0.0081(3) -0.0098(3) 0.0083(3)
Cl2 0.0491(5) 0.0436(5) 0.0188(3) -0.0094(3) 0.0032(3) 0.0137(4)
Cl3 0.0377(4) 0.0562(5) 0.0317(4) -0.0073(4) 0.0040(3) 0.0260(4)
Cl4 0.0246(4) 0.0420(4) 0.0254(3) -0.0015(3) -0.0058(3) 0.0117(3)
O1 0.0230(10) 0.0344(12) 0.0175(10) -0.0110(9) -0.0064(8) 0.0090(9)
O2 0.0203(10) 0.0310(11) 0.0164(9) -0.0037(8) -0.0033(7) 0.0074(8)
P1 0.0170(3) 0.0238(4) 0.0154(3) -0.0036(3) -0.0010(2) 0.0018(3)

loop_
_atom_type_symbol
_atom_type_description
_atom_type_scat_dispersion_real
_atom_type_scat_dispersion_imag
_atom_type_scat_source
C C 0.0181 0.0091 'International Tables Vol C Tables 4.2.6.8 and 6.1.1.4'
H H 0 0 'International Tables Vol C Tables 4.2.6.8 and 6.1.1.4'
O O 0.0492 0.0322 'International Tables Vol C Tables 4.2.6.8 and 6.1.1.4'
P P 0.2955 0.4335 'International Tables Vol C Tables 4.2.6.8 and 6.1.1.4'
Cl Cl 0.3639 0.7018 'International Tables Vol C Tables 4.2.6.8 and 6.1.1.4'
Au Au -4.4197 7.298 'International Tables Vol C Tables 4.2.6.8 and 6.1.1.4'

loop_
_geom_angle_atom_site_label_1
_geom_angle_atom_site_label_2
_geom_angle_atom_site_label_3
_geom_angle
_geom_angle_site_symmetry_1
_geom_angle_site_symmetry_3
_geom_angle_publ_flag
C1 Au1 O1 175.30(10) . . ?
C1 Au1 O2 95.66(10) . . ?
O1 Au1 O2 83.30(8) . . ?
C1 Au1 P1 84.13(9) . . ?
O1 Au1 P1 96.91(6) . . ?
O2 Au1 P1 179.77(6) . . ?
C10 C1 C2 119.9(3) . . ?
C10 C1 Au1 121.0(2) . . ?
C2 C1 Au1 118.5(2) . . ?
C7 C2 C3 119.8(3) . . ?
C7 C2 C1 119.7(3) . . ?
C3 C2 C1 120.4(2) . . ?
C4 C3 C2 121.0(3) . . ?
C4 C3 P1 126.8(2) . . ?
C2 C3 P1 112.2(2) . . ?
C3 C4 C5 119.1(3) . . ?
C3 C4 H4 120.4 . . ?
C5 C4 H4 120.4 . . ?
C6 C5 C4 120.8(3) . . ?
C6 C5 H5 119.6 . . ?
C4 C5 H5 119.6 . . ?
C5 C6 C7 121.4(3) . . ?
C5 C6 H6 119.3 . . ?
C7 C6 H6 119.3 . . ?
C8 C7 C2 118.8(3) . . ?
C8 C7 C6 123.4(3) . . ?
C2 C7 C6 117.7(3) . . ?
C9 C8 C7 120.5(3) . . ?
C9 C8 H8 119.8 . . ?
C7 C8 H8 119.8 . . ?
C8 C9 C10 121.1(3) . . ?
C8 C9 H9 119.5 . . ?
C10 C9 H9 119.5 . . ?
C1 C10 C9 120.0(3) . . ?
C1 C10 H10 120 . . ?
C9 C10 H10 120 . . ?
C13 C11 C12 112.2(3) . . ?
C13 C11 P1 109.9(2) . . ?
C12 C11 P1 111.8(2) . . ?
C13 C11 H11 107.6 . . ?
C12 C11 H11 107.6 . . ?
P1 C11 H11 107.6 . . ?
C11 C12 H12A 109.5 . . ?
C11 C12 H12B 109.5 . . ?
H12A C12 H12B 109.5 . . ?
C11 C12 H12C 109.5 . . ?
H12A C12 H12C 109.5 . . ?
H12B C12 H12C 109.5 . . ?
C11 C13 H13A 109.5 . . ?
C11 C13 H13B 109.5 . . ?
H13A C13 H13B 109.5 . . ?
C11 C13 H13C 109.5 . . ?
H13A C13 H13C 109.5 . . ?
H13B C13 H13C 109.5 . . ?
C15 C14 C16 112.3(3) . . ?
C15 C14 P1 110.9(2) . . ?
C16 C14 P1 110.7(2) . . ?
C15 C14 H14 107.6 . . ?
C16 C14 H14 107.6 . . ?
P1 C14 H14 107.6 . . ?
C14 C15 H15A 109.5 . . ?
C14 C15 H15B 109.5 . . ?
H15A C15 H15B 109.5 . . ?
C14 C15 H15C 109.5 . . ?
H15A C15 H15C 109.5 . . ?
H15B C15 H15C 109.5 . . ?
C14 C16 H16A 109.5 . . ?
C14 C16 H16B 109.5 . . ?
H16A C16 H16B 109.5 . . ?
C14 C16 H16C 109.5 . . ?
H16A C16 H16C 109.5 . . ?
H16B C16 H16C 109.5 . . ?
O1 C17 C18 121.4(3) . . ?
O1 C17 C22 119.2(3) . . ?
C18 C17 C22 119.4(3) . . ?
C17 C18 C19 120.9(3) . . ?
C17 C18 Cl1 117.5(2) . . ?
C19 C18 Cl1 121.6(2) . . ?
C20 C19 C18 120.0(3) . . ?
C20 C19 Cl2 120.2(2) . . ?
C18 C19 Cl2 119.8(2) . . ?
C19 C20 C21 119.9(3) . . ?
C19 C20 Cl3 120.1(2) . . ?
C21 C20 Cl3 119.9(2) . . ?
C22 C21 C20 120.6(3) . . ?
C22 C21 Cl4 118.4(2) . . ?
C20 C21 Cl4 120.9(2) . . ?
O2 C22 C21 121.8(3) . . ?
O2 C22 C17 119.1(2) . . ?
C21 C22 C17 119.1(3) . . ?
C17 O1 Au1 109.42(17) . . ?
C22 O2 Au1 108.88(17) . . ?
C3 P1 C11 111.28(15) . . ?
C3 P1 C14 109.98(14) . . ?
C11 P1 C14 109.57(15) . . ?
C3 P1 Au1 101.91(10) . . ?
C11 P1 Au1 113.22(10) . . ?
C14 P1 Au1 110.66(11) . . ?

loop_
_geom_bond_atom_site_label_1
_geom_bond_atom_site_label_2
_geom_bond_distance
_geom_bond_site_symmetry_2
_geom_bond_publ_flag
Au1 C1 2.010(3) . ?
Au1 O1 2.041(2) . ?
Au1 O2 2.048(2) . ?
Au1 P1 2.2533(7) . ?
C1 C10 1.373(4) . ?
C1 C2 1.428(4) . ?
C2 C7 1.417(4) . ?
C2 C3 1.422(4) . ?
C3 C4 1.375(4) . ?
C3 P1 1.797(3) . ?
C4 C5 1.412(5) . ?
C4 H4 0.95 . ?
C5 C6 1.373(5) . ?
C5 H5 0.95 . ?
C6 C7 1.419(5) . ?
C6 H6 0.95 . ?
C7 C8 1.412(4) . ?
C8 C9 1.372(5) . ?
C8 H8 0.95 . ?
C9 C10 1.411(4) . ?
C9 H9 0.95 . ?
C10 H10 0.95 . ?
C11 C13 1.532(5) . ?
C11 C12 1.538(4) . ?
C11 P1 1.825(3) . ?
C11 H11 1 . ?
C12 H12A 0.98 . ?
C12 H12B 0.98 . ?
C12 H12C 0.98 . ?
C13 H13A 0.98 . ?
C13 H13B 0.98 . ?
C13 H13C 0.98 . ?
C14 C15 1.527(5) . ?
C14 C16 1.528(5) . ?
C14 P1 1.829(3) . ?
C14 H14 1 . ?
C15 H15A 0.98 . ?
C15 H15B 0.98 . ?
C15 H15C 0.98 . ?
C16 H16A 0.98 . ?
C16 H16B 0.98 . ?
C16 H16C 0.98 . ?
C17 O1 1.330(3) . ?
C17 C18 1.390(4) . ?
C17 C22 1.417(4) . ?
C18 C19 1.393(4) . ?
C18 Cl1 1.729(3) . ?
C19 C20 1.384(4) . ?
C19 Cl2 1.729(3) . ?
C20 C21 1.400(4) . ?
C20 Cl3 1.721(3) . ?
C21 C22 1.396(4) . ?
C21 Cl4 1.728(3) . ?
C22 O2 1.341(3) . ?
